data_7702956
loop_
_publ_author_name
'Xi, Lu'
'Sun, Juan'
'Wang, Kang'
'Lu, Jiao'
'Jing, Pei'
'Li, Licun'

_publ_section_title
;
 Slow magnetic relaxation in Co<sup>II</sup>-Ln<sup>III</sup>
 heterodinuclear complexes achieved through a functionalized nitronyl
 nitroxide biradical.
;
_journal_issue 4
_journal_name_full 'Dalton transactions (Cambridge, England : 2003)'
_journal_page_first 1089
_journal_page_last 1096
_journal_paper_doi 10.1039/c9dt04036f
_journal_volume 49
_journal_year 2020
_chemical_formula_moiety 'C53 H38 Co F30 Ho N7 O14, C H2 Cl2'
_chemical_formula_sum 'C54 H40 Cl2 Co F30 Ho N7 O14'
_chemical_formula_weight 1875.69
_space_group_crystal_system triclinic
_space_group_IT_number 2
_space_group_name_Hall '-P 1'
_space_group_name_H-M_alt 'P -1'
_atom_sites_solution_hydrogens geom
_audit_creation_date 2019-06-10
_audit_creation_method
;
Olex2 1.2
(compiled 2018.05.29 svn.r3508 for OlexSys, GUI svn.r5506)
;
_audit_update_record
;
2019-10-15 deposited with the CCDC.	2019-12-13 downloaded from the CCDC.
;
_cell_angle_alpha 91.971(2)
_cell_angle_beta 104.109(2)
_cell_angle_gamma 105.537(2)
_cell_formula_units_Z 2
_cell_length_a 12.1364(3)
_cell_length_b 13.2997(3)
_cell_length_c 23.2102(6)
_cell_measurement_reflns_used 9638
_cell_measurement_temperature 150(2)
_cell_measurement_theta_max 29.2084
_cell_measurement_theta_min 2.9249
_cell_volume 3480.60(16)
_computing_cell_refinement
;
CrysAlisPro, Agilent Technologies,
Version 1.171.35.11 (release 16-05-2011 CrysAlis171 .NET)
(compiled May 16 2011,17:55:39)
;
_computing_data_collection
;
CrysAlisPro, Agilent Technologies,
Version 1.171.35.11 (release 16-05-2011 CrysAlis171 .NET)
(compiled May 16 2011,17:55:39)
;
_computing_data_reduction
;
CrysAlisPro, Agilent Technologies,
Version 1.171.35.11 (release 16-05-2011 CrysAlis171 .NET)
(compiled May 16 2011,17:55:39)
;
_computing_molecular_graphics 'Olex2 (Dolomanov et al., 2009)'
_computing_publication_material 'Olex2 (Dolomanov et al., 2009)'
_computing_structure_refinement 'XL (Sheldrick, 2008)'
_diffrn_ambient_temperature 150(2)
_diffrn_detector_area_resol_mean 16.2141
_diffrn_measured_fraction_theta_full 0.998
_diffrn_measured_fraction_theta_max 0.998
_diffrn_measurement_device_type 'Xcalibur, Eos, Gemini'
_diffrn_measurement_method '\w scans'
_diffrn_radiation_monochromator graphite
_diffrn_radiation_type MoK\a
_diffrn_radiation_wavelength 0.71073
_diffrn_reflns_av_R_equivalents 0.0468
_diffrn_reflns_av_unetI/netI 0.0653
_diffrn_reflns_Laue_measured_fraction_full 0.998
_diffrn_reflns_Laue_measured_fraction_max 0.998
_diffrn_reflns_limit_h_max 14
_diffrn_reflns_limit_h_min -13
_diffrn_reflns_limit_k_max 15
_diffrn_reflns_limit_k_min -15
_diffrn_reflns_limit_l_max 26
_diffrn_reflns_limit_l_min -27
_diffrn_reflns_number 28291
_diffrn_reflns_point_group_measured_fraction_full 0.998
_diffrn_reflns_point_group_measured_fraction_max 0.998
_diffrn_reflns_theta_full 25.010
_diffrn_reflns_theta_max 25.010
_diffrn_reflns_theta_min 2.931
_exptl_absorpt_coefficient_mu 1.589
_exptl_absorpt_correction_T_max 1.00000
_exptl_absorpt_correction_T_min 0.94197
_exptl_absorpt_correction_type multi-scan
_exptl_absorpt_process_details
;
CrysAlisPro, Agilent Technologies,
Version 1.171.35.11 (release 16-05-2011 CrysAlis171 .NET)
(compiled May 16 2011,17:55:39)
Empirical absorption correction using spherical harmonics,
 implemented in SCALE3 ABSPACK scaling algorithm.
;
_exptl_crystal_colour brown
_exptl_crystal_density_diffrn 1.790
_exptl_crystal_description block-like
_exptl_crystal_F_000 1846
_exptl_crystal_size_max 0.22
_exptl_crystal_size_mid 0.20
_exptl_crystal_size_min 0.18
_refine_diff_density_max 1.712
_refine_diff_density_min -0.781
_refine_diff_density_rms 0.099
_refine_ls_extinction_method none
_refine_ls_goodness_of_fit_ref 1.010
_refine_ls_hydrogen_treatment constr
_refine_ls_matrix_type full
_refine_ls_number_parameters 990
_refine_ls_number_reflns 12266
_refine_ls_number_restraints 0
_refine_ls_restrained_S_all 1.010
_refine_ls_R_factor_all 0.0589
_refine_ls_R_factor_gt 0.0406
_refine_ls_shift/su_max 0.001
_refine_ls_shift/su_mean 0.000
_refine_ls_structure_factor_coef Fsqd
_refine_ls_weighting_details 'w=1/[\s^2^(Fo^2^)+(0.0503P)^2^] where P=(Fo^2^+2Fc^2^)/3'
_refine_ls_weighting_scheme calc
_refine_ls_wR_factor_gt 0.0919
_refine_ls_wR_factor_ref 0.1002
_reflns_Friedel_coverage 0.000
_reflns_number_gt 9809
_reflns_number_total 12266
_reflns_threshold_expression 'I > 2\s(I)'
_cod_data_source_file c9dt04036f2.cif
_cod_data_source_block hoco
_cod_depositor_comments 'Adding full bibliography for 7702955--7702959.cif.'
_cod_original_cell_volume 3480.60(15)
_cod_database_code 7702956
_shelx_shelxl_version_number 2014/7
_shelx_space_group_comment
;
The symmetry employed for this shelxl refinement is uniquely defined
by the following loop, which should always be used as a source of
symmetry information in preference to the above space-group names.
They are only intended as comments.
;
_olex2_refinement_description
;
1. Fixed Uiso
 At 1.2 times of:
  All C(H) groups, All C(H,H) groups
 At 1.5 times of:
  All C(H,H,H) groups
2.a Secondary CH2 refined with riding coordinates:
 C54(H54A,H54B)
2.b Aromatic/amide H refined with riding coordinates:
 C33(H33), C31(H31), C36(H36), C35(H35), C46(H46), C40(H40), C41(H41),
 C37(H37), C15(H15), C42(H42), C43(H43), C20(H20), C51(H51), C10(H10)
2.c Idealised Me refined as rotating group:
 C1(H1A,H1B,H1C), C6(H6A,H6B,H6C), C23(H23A,H23B,H23C), C28(H28A,H28B,H28C),
 C3(H3A,H3B,H3C), C4(H4A,H4B,H4C), C25(H25A,H25B,H25C), C26(H26A,H26B,H26C)
;
_olex2_submission_special_instructions 'No special instructions were received'

loop_
_space_group_symop_operation_xyz
'x, y, z'
'-x, -y, -z'

loop_
_atom_site_label
_atom_site_type_symbol
_atom_site_fract_x
_atom_site_fract_y
_atom_site_fract_z
_atom_site_U_iso_or_equiv
_atom_site_adp_type
_atom_site_occupancy
_atom_site_site_symmetry_order
_atom_site_calc_flag
_atom_site_refinement_flags_posn
Ho1 Ho 0.13440(2) 0.25923(2) 0.34547(2) 0.02218(7) Uani 1 1 d .
Co1 Co 0.40645(5) 0.68032(4) 0.09478(3) 0.02223(14) Uani 1 1 d .
F12 F 0.1849(3) 0.4427(2) 0.54216(12) 0.0439(7) Uani 1 1 d .
F28 F -0.0147(2) 0.7146(2) 0.10749(13) 0.0438(7) Uani 1 1 d .
F30 F 0.0744(2) 0.6423(2) 0.17847(12) 0.0384(7) Uani 1 1 d .
F21 F 0.4887(3) 1.09586(19) 0.13874(13) 0.0478(8) Uani 1 1 d .
F29 F 0.1476(3) 0.8052(2) 0.16933(13) 0.0440(7) Uani 1 1 d .
F23 F 0.5864(3) 0.7490(2) 0.29809(13) 0.0508(9) Uani 1 1 d .
F20 F 0.3204(3) 1.0082(2) 0.08263(15) 0.0643(11) Uani 1 1 d .
F3 F -0.0535(3) -0.1225(2) 0.36031(15) 0.0554(9) Uani 1 1 d .
F11 F 0.2347(3) 0.3290(2) 0.59822(12) 0.0491(8) Uani 1 1 d .
F15 F 0.4579(3) 0.1031(3) 0.25955(17) 0.0695(11) Uani 1 1 d .
F27 F 0.1141(3) 0.5169(2) -0.08552(13) 0.0527(9) Uani 1 1 d .
F10 F 0.0597(3) 0.2932(2) 0.54022(13) 0.0486(8) Uani 1 1 d .
F13 F 0.2887(3) 0.0815(3) 0.19676(15) 0.0693(11) Uani 1 1 d .
F18 F 0.4991(3) 0.5451(2) 0.34406(16) 0.0596(10) Uani 1 1 d .
F24 F 0.5743(4) 0.9045(3) 0.30590(14) 0.0770(13) Uani 1 1 d .
F8 F 0.4075(3) 0.0831(3) 0.52678(15) 0.0624(10) Uani 1 1 d .
F19 F 0.4767(5) 1.0276(2) 0.05254(17) 0.0900(15) Uani 1 1 d .
F14 F 0.2999(3) 0.0080(2) 0.27688(18) 0.0736(11) Uani 1 1 d .
F16 F 0.6134(3) 0.4475(3) 0.3458(2) 0.0884(14) Uani 1 1 d .
F17 F 0.5497(3) 0.4705(3) 0.42025(17) 0.0763(12) Uani 1 1 d .
F9 F 0.5061(3) 0.1672(3) 0.47112(17) 0.0742(11) Uani 1 1 d .
F25 F 0.1735(4) 0.6773(3) -0.09838(14) 0.0812(14) Uani 1 1 d .
F1 F 0.0813(3) -0.0559(2) 0.44019(16) 0.0661(10) Uani 1 1 d .
F26 F 0.0068(4) 0.6177(4) -0.07939(16) 0.1001(16) Uani 1 1 d .
F5 F -0.1801(5) 0.3413(3) 0.4127(2) 0.1128(18) Uani 1 1 d .
F7 F 0.3634(4) 0.0323(3) 0.43453(18) 0.0933(16) Uani 1 1 d .
F2 F -0.0977(4) -0.0910(3) 0.4422(2) 0.0923(15) Uani 1 1 d .
F22 F 0.7152(3) 0.8730(3) 0.27584(16) 0.0831(14) Uani 1 1 d .
F6 F -0.2289(3) 0.2105(3) 0.45794(17) 0.0728(11) Uani 1 1 d .
F4 F -0.3082(4) 0.2067(5) 0.3672(2) 0.121(2) Uani 1 1 d .
O13 O 0.2833(3) 0.6267(2) 0.01296(13) 0.0283(7) Uani 1 1 d .
O2 O -0.0047(2) 0.2053(2) 0.24994(12) 0.0227(7) Uani 1 1 d .
O8 O 0.3177(3) 0.3779(2) 0.34715(13) 0.0276(7) Uani 1 1 d .
O6 O 0.1625(3) 0.3176(2) 0.44373(13) 0.0276(7) Uani 1 1 d .
O7 O 0.2180(3) 0.1797(2) 0.28358(13) 0.0248(7) Uani 1 1 d .
O9 O 0.1038(2) 0.4226(2) 0.32964(13) 0.0238(7) Uani 1 1 d .
O12 O 0.5108(3) 0.7326(2) 0.18061(13) 0.0260(7) Uani 1 1 d .
O11 O 0.4113(3) 0.8338(2) 0.08229(13) 0.0292(7) Uani 1 1 d .
O4 O -0.0547(3) 0.2545(2) 0.36002(14) 0.0286(7) Uani 1 1 d .
O14 O 0.2621(3) 0.6710(2) 0.12859(13) 0.0275(7) Uani 1 1 d .
O1 O 0.0831(3) 0.1639(2) 0.06939(14) 0.0366(8) Uani 1 1 d .
O5 O 0.2820(3) 0.1940(2) 0.40465(14) 0.0323(8) Uani 1 1 d .
O3 O 0.0472(3) 0.0916(2) 0.36305(14) 0.0297(7) Uani 1 1 d .
O10 O 0.3283(3) 0.7139(2) 0.26525(14) 0.0354(8) Uani 1 1 d .
N5 N 0.4266(3) 0.4544(2) 0.14251(16) 0.0217(8) Uani 1 1 d .
N6 N 0.4528(3) 0.5378(2) 0.11152(15) 0.0193(8) Uani 1 1 d .
N2 N -0.0049(3) 0.1657(3) 0.19814(16) 0.0226(8) Uani 1 1 d .
N7 N 0.5443(3) 0.6905(2) 0.05195(15) 0.0224(8) Uani 1 1 d .
N1 N 0.0366(3) 0.1452(3) 0.11290(16) 0.0257(9) Uani 1 1 d .
N4 N 0.2690(3) 0.6569(3) 0.29581(16) 0.0268(9) Uani 1 1 d .
N3 N 0.1652(3) 0.5180(3) 0.32618(16) 0.0234(8) Uani 1 1 d .
C7 C 0.0619(4) 0.2110(3) 0.16328(18) 0.0196(9) Uani 1 1 d .
C33 C 0.2470(4) 0.3358(3) 0.15368(18) 0.0207(9) Uani 1 1 d .
H33 H 0.2566 0.2858 0.1278 0.025 Uiso 1 1 calc R
C31 C 0.1365(4) 0.3888(3) 0.21553(17) 0.0193(9) Uani 1 1 d .
H31 H 0.0684 0.3760 0.2290 0.023 Uiso 1 1 calc R
C47 C 0.5301(4) 0.8213(3) 0.2070(2) 0.0265(10) Uani 1 1 d .
C34 C 0.3294(4) 0.4337(3) 0.16906(18) 0.0198(9) Uani 1 1 d .
C32 C 0.1500(4) 0.3136(3) 0.17753(18) 0.0206(9) Uani 1 1 d .
C38 C 0.5431(4) 0.5282(3) 0.09139(18) 0.0216(9) Uani 1 1 d .
C39 C 0.5942(4) 0.6102(3) 0.05654(18) 0.0217(10) Uani 1 1 d .
C36 C 0.4992(4) 0.3932(3) 0.1412(2) 0.0276(10) Uani 1 1 d .
H36 H 0.4975 0.3317 0.1592 0.033 Uiso 1 1 calc R
C35 C 0.3211(4) 0.5084(3) 0.20976(18) 0.0194(9) Uani 1 1 d .
H35 H 0.3785 0.5729 0.2206 0.023 Uiso 1 1 calc R
C46 C 0.5016(4) 0.9088(3) 0.1830(2) 0.0275(10) Uani 1 1 d .
H46 H 0.5180 0.9695 0.2085 0.033 Uiso 1 1 calc R
C45 C 0.4501(4) 0.9090(3) 0.1231(2) 0.0249(10) Uani 1 1 d .
C40 C 0.6840(4) 0.6065(3) 0.03133(19) 0.0248(10) Uani 1 1 d .
H40 H 0.7154 0.5498 0.0349 0.030 Uiso 1 1 calc R
C41 C 0.7271(4) 0.6884(3) 0.0006(2) 0.0289(11) Uani 1 1 d .
H41 H 0.7896 0.6886 -0.0160 0.035 Uiso 1 1 calc R
C30 C 0.2246(4) 0.4838(3) 0.23375(18) 0.0201(9) Uani 1 1 d .
C37 C 0.5749(4) 0.4381(3) 0.1086(2) 0.0282(10) Uani 1 1 d .
H37 H 0.6348 0.4140 0.0997 0.034 Uiso 1 1 calc R
C29 C 0.2172(4) 0.5512(3) 0.28346(19) 0.0233(10) Uani 1 1 d .
C15 C 0.2857(4) 0.2312(3) 0.5052(2) 0.0301(11) Uani 1 1 d .
H15 H 0.3174 0.2201 0.5443 0.036 Uiso 1 1 calc R
C42 C 0.6761(4) 0.7704(3) -0.0054(2) 0.0288(11) Uani 1 1 d .
H42 H 0.7030 0.8260 -0.0264 0.035 Uiso 1 1 calc R
C19 C 0.3247(4) 0.1894(3) 0.2861(2) 0.0265(10) Uani 1 1 d .
C5 C -0.0782(4) 0.0551(3) 0.1743(2) 0.0292(11) Uani 1 1 d .
C22 C 0.5200(4) 0.4569(4) 0.3612(3) 0.0424(13) Uani 1 1 d .
C52 C 0.1663(4) 0.6808(3) 0.1001(2) 0.0265(10) Uani 1 1 d .
C50 C 0.1811(4) 0.6385(3) 0.0003(2) 0.0299(11) Uani 1 1 d .
C43 C 0.5850(4) 0.7678(3) 0.0204(2) 0.0297(11) Uani 1 1 d .
H43 H 0.5499 0.8222 0.0158 0.036 Uiso 1 1 calc R
C48 C 0.6022(5) 0.8358(4) 0.2726(2) 0.0413(14) Uani 1 1 d .
C53 C 0.0917(4) 0.7104(4) 0.1385(2) 0.0330(12) Uani 1 1 d .
C2 C -0.0662(4) 0.0502(3) 0.1091(2) 0.0281(11) Uani 1 1 d .
C21 C 0.4094(4) 0.3635(3) 0.3378(2) 0.0296(11) Uani 1 1 d .
C9 C -0.0266(4) 0.0543(4) 0.3917(2) 0.0321(11) Uani 1 1 d .
C17 C 0.1737(4) 0.3399(3) 0.5450(2) 0.0314(11) Uani 1 1 d .
C16 C 0.2104(4) 0.2942(3) 0.4939(2) 0.0279(11) Uani 1 1 d .
C20 C 0.4226(4) 0.2743(3) 0.3101(2) 0.0325(11) Uani 1 1 d .
H20 H 0.4973 0.2720 0.3077 0.039 Uiso 1 1 calc R
C11 C -0.1137(4) 0.1975(4) 0.3901(2) 0.0325(11) Uani 1 1 d .
C44 C 0.4362(5) 1.0114(4) 0.0997(2) 0.0424(14) Uani 1 1 d .
C51 C 0.1204(4) 0.6683(3) 0.0378(2) 0.0328(12) Uani 1 1 d .
H51 H 0.0477 0.6802 0.0215 0.039 Uiso 1 1 calc R
C14 C 0.3144(4) 0.1843(3) 0.4586(2) 0.0298(11) Uani 1 1 d .
C1 C -0.0356(5) -0.0454(3) 0.0882(2) 0.0382(13) Uani 1 1 d .
H1A H -0.0307 -0.0417 0.0476 0.057 Uiso 1 1 calc GR
H1B H -0.0961 -0.1076 0.0904 0.057 Uiso 1 1 calc GR
H1C H 0.0392 -0.0477 0.1132 0.057 Uiso 1 1 calc GR
C27 C 0.2343(4) 0.7022(3) 0.3465(2) 0.0331(11) Uani 1 1 d .
C24 C 0.1926(4) 0.6022(3) 0.3775(2) 0.0313(11) Uani 1 1 d .
C8 C -0.0256(5) -0.0546(4) 0.4093(3) 0.0424(13) Uani 1 1 d .
C6 C -0.2028(5) 0.0415(4) 0.1806(3) 0.0505(15) Uani 1 1 d .
H6A H -0.2001 0.0527 0.2220 0.076 Uiso 1 1 calc GR
H6B H -0.2513 -0.0282 0.1647 0.076 Uiso 1 1 calc GR
H6C H -0.2358 0.0916 0.1590 0.076 Uiso 1 1 calc GR
C23 C 0.2918(5) 0.5822(4) 0.4264(2) 0.0409(13) Uani 1 1 d .
H23A H 0.2668 0.5120 0.4368 0.061 Uiso 1 1 calc GR
H23B H 0.3096 0.6313 0.4610 0.061 Uiso 1 1 calc GR
H23C H 0.3613 0.5907 0.4121 0.061 Uiso 1 1 calc GR
C13 C 0.3978(5) 0.1151(4) 0.4727(2) 0.0425(14) Uani 1 1 d .
C28 C 0.1345(5) 0.7495(4) 0.3183(3) 0.0520(15) Uani 1 1 d .
H28A H 0.1616 0.8008 0.2929 0.078 Uiso 1 1 calc GR
H28B H 0.1119 0.7824 0.3492 0.078 Uiso 1 1 calc GR
H28C H 0.0675 0.6950 0.2950 0.078 Uiso 1 1 calc GR
C3 C -0.1706(5) 0.0681(4) 0.0623(2) 0.0434(14) Uani 1 1 d .
H3A H -0.1883 0.1297 0.0756 0.065 Uiso 1 1 calc GR
H3B H -0.2388 0.0084 0.0571 0.065 Uiso 1 1 calc GR
H3C H -0.1502 0.0773 0.0251 0.065 Uiso 1 1 calc GR
C4 C -0.0193(5) -0.0164(3) 0.2130(2) 0.0441(14) Uani 1 1 d .
H4A H 0.0604 -0.0049 0.2098 0.066 Uiso 1 1 calc GR
H4B H -0.0633 -0.0883 0.1998 0.066 Uiso 1 1 calc GR
H4C H -0.0180 -0.0008 0.2539 0.066 Uiso 1 1 calc GR
C12 C -0.2098(5) 0.2391(5) 0.4063(3) 0.0487(14) Uani 1 1 d .
C25 C 0.0847(5) 0.5920(4) 0.3999(2) 0.0488(15) Uani 1 1 d .
H25A H 0.0203 0.5974 0.3677 0.073 Uiso 1 1 calc GR
H25B H 0.1012 0.6470 0.4313 0.073 Uiso 1 1 calc GR
H25C H 0.0634 0.5251 0.4149 0.073 Uiso 1 1 calc GR
C18 C 0.3443(5) 0.0940(4) 0.2548(3) 0.0435(14) Uani 1 1 d .
C10 C -0.1040(5) 0.1014(4) 0.4081(2) 0.0404(13) Uani 1 1 d .
H10 H -0.1509 0.0678 0.4320 0.048 Uiso 1 1 calc R
C49 C 0.1176(5) 0.6132(4) -0.0658(2) 0.0445(14) Uani 1 1 d .
C26 C 0.3392(5) 0.7877(4) 0.3844(2) 0.0492(15) Uani 1 1 d .
H26A H 0.4063 0.7608 0.3961 0.074 Uiso 1 1 calc GR
H26B H 0.3197 0.8105 0.4194 0.074 Uiso 1 1 calc GR
H26C H 0.3578 0.8460 0.3617 0.074 Uiso 1 1 calc GR
Cl1 Cl 0.87550(14) 0.49057(12) 0.22862(7) 0.0608(4) Uani 1 1 d .
Cl2 Cl 0.71483(14) 0.28495(12) 0.23008(8) 0.0696(5) Uani 1 1 d .
C54 C 0.8151(5) 0.3988(4) 0.2725(3) 0.0508(15) Uani 1 1 d .
H54A H 0.7748 0.4305 0.2960 0.061 Uiso 1 1 calc R
H54B H 0.8787 0.3799 0.2999 0.061 Uiso 1 1 calc R

loop_
_atom_site_aniso_label
_atom_site_aniso_U_11
_atom_site_aniso_U_22
_atom_site_aniso_U_33
_atom_site_aniso_U_23
_atom_site_aniso_U_13
_atom_site_aniso_U_12
Ho1 0.02286(12) 0.02656(12) 0.02099(12) 0.00286(8) 0.00941(8) 0.01014(8)
Co1 0.0247(3) 0.0211(3) 0.0235(3) 0.0036(2) 0.0073(3) 0.0098(2)
F12 0.061(2) 0.0355(16) 0.0390(17) -0.0018(13) 0.0179(15) 0.0168(14)
F28 0.0306(16) 0.0574(18) 0.0493(18) 0.0017(14) 0.0059(14) 0.0271(14)
F30 0.0334(16) 0.0490(16) 0.0382(17) 0.0088(13) 0.0128(13) 0.0173(13)
F21 0.069(2) 0.0230(14) 0.0522(19) 0.0031(13) 0.0157(16) 0.0148(14)
F29 0.0400(17) 0.0402(16) 0.0543(19) -0.0082(14) 0.0115(14) 0.0180(13)
F23 0.058(2) 0.0486(18) 0.0348(17) 0.0170(14) -0.0015(15) 0.0080(15)
F20 0.080(3) 0.0469(18) 0.061(2) 0.0009(16) -0.0154(19) 0.0410(18)
F3 0.060(2) 0.0361(17) 0.069(2) 0.0044(16) 0.0124(18) 0.0168(15)
F11 0.060(2) 0.067(2) 0.0235(16) 0.0018(14) 0.0096(14) 0.0255(16)
F15 0.0401(19) 0.080(2) 0.094(3) -0.033(2) 0.0175(18) 0.0322(17)
F27 0.060(2) 0.0469(18) 0.0391(18) -0.0127(14) -0.0147(15) 0.0230(15)
F10 0.0390(18) 0.0591(19) 0.054(2) -0.0027(15) 0.0276(15) 0.0109(14)
F13 0.055(2) 0.098(3) 0.054(2) -0.0345(19) 0.0113(18) 0.0282(19)
F18 0.0377(18) 0.0353(17) 0.096(3) 0.0092(17) 0.0090(18) 0.0025(14)
F24 0.127(4) 0.062(2) 0.0316(19) -0.0106(16) -0.009(2) 0.039(2)
F8 0.068(2) 0.074(2) 0.058(2) 0.0300(18) 0.0089(18) 0.0463(19)
F19 0.201(5) 0.0463(19) 0.071(3) 0.0342(18) 0.092(3) 0.060(2)
F14 0.084(3) 0.0381(18) 0.115(3) 0.0058(19) 0.041(2) 0.0322(18)
F16 0.0301(19) 0.061(2) 0.169(4) -0.039(2) 0.042(2) -0.0020(16)
F17 0.050(2) 0.084(3) 0.066(3) -0.003(2) -0.0113(19) -0.0037(19)
F9 0.044(2) 0.114(3) 0.081(3) 0.024(2) 0.0166(19) 0.049(2)
F25 0.155(4) 0.057(2) 0.0291(19) 0.0124(16) 0.014(2) 0.035(2)
F1 0.077(3) 0.059(2) 0.064(2) 0.0272(17) 0.007(2) 0.0297(18)
F26 0.087(3) 0.187(4) 0.042(2) -0.024(2) -0.024(2) 0.105(3)
F5 0.142(4) 0.065(3) 0.202(5) 0.040(3) 0.138(4) 0.059(3)
F7 0.115(3) 0.076(2) 0.082(3) -0.030(2) -0.033(3) 0.074(2)
F2 0.124(4) 0.058(2) 0.153(4) 0.059(2) 0.114(3) 0.047(2)
F22 0.038(2) 0.117(3) 0.060(2) 0.033(2) -0.0132(18) -0.015(2)
F6 0.080(3) 0.106(3) 0.072(3) 0.035(2) 0.055(2) 0.056(2)
F4 0.057(3) 0.231(6) 0.089(3) -0.026(3) -0.002(2) 0.088(3)
O13 0.0333(19) 0.0260(16) 0.0259(18) -0.0012(13) 0.0029(14) 0.0138(14)
O2 0.0234(16) 0.0284(16) 0.0186(16) -0.0001(13) 0.0099(13) 0.0078(13)
O8 0.0230(17) 0.0279(16) 0.0336(19) 0.0031(14) 0.0069(14) 0.0105(13)
O6 0.0269(17) 0.0397(18) 0.0211(17) 0.0022(14) 0.0088(14) 0.0157(14)
O7 0.0250(17) 0.0319(16) 0.0212(16) 0.0033(13) 0.0088(13) 0.0117(13)
O9 0.0222(16) 0.0221(15) 0.0290(17) 0.0010(13) 0.0083(13) 0.0084(13)
O12 0.0282(17) 0.0245(16) 0.0254(17) 0.0039(13) 0.0048(14) 0.0096(13)
O11 0.041(2) 0.0265(16) 0.0263(18) 0.0038(14) 0.0097(15) 0.0184(14)
O4 0.0258(17) 0.0319(17) 0.0322(19) 0.0075(14) 0.0112(14) 0.0112(14)
O14 0.0232(17) 0.0330(17) 0.0287(18) 0.0054(14) 0.0058(14) 0.0124(13)
O1 0.046(2) 0.0343(18) 0.0246(18) -0.0062(14) 0.0153(16) -0.0016(15)
O5 0.0335(19) 0.0396(18) 0.0270(19) 0.0032(15) 0.0063(15) 0.0171(15)
O3 0.0327(18) 0.0300(17) 0.0339(19) 0.0102(14) 0.0188(15) 0.0116(14)
O10 0.038(2) 0.0279(17) 0.038(2) 0.0008(15) 0.0151(16) 0.0017(15)
N5 0.0220(19) 0.0174(17) 0.027(2) 0.0062(15) 0.0065(16) 0.0069(14)
N6 0.0199(19) 0.0188(17) 0.0210(19) 0.0056(15) 0.0085(15) 0.0055(14)
N2 0.0200(19) 0.0223(18) 0.025(2) 0.0012(16) 0.0064(16) 0.0041(15)
N7 0.029(2) 0.0215(18) 0.0183(19) 0.0037(15) 0.0062(16) 0.0092(15)
N1 0.028(2) 0.0250(19) 0.022(2) 0.0023(16) 0.0116(17) -0.0009(16)
N4 0.027(2) 0.024(2) 0.028(2) -0.0030(17) 0.0068(17) 0.0071(16)
N3 0.023(2) 0.0234(19) 0.026(2) -0.0001(16) 0.0091(16) 0.0087(15)
C7 0.018(2) 0.022(2) 0.018(2) 0.0004(18) 0.0034(17) 0.0051(17)
C33 0.025(2) 0.021(2) 0.016(2) 0.0019(17) 0.0049(18) 0.0073(18)
C31 0.018(2) 0.026(2) 0.018(2) 0.0061(18) 0.0081(17) 0.0093(17)
C47 0.022(2) 0.028(2) 0.028(3) 0.002(2) 0.008(2) 0.0026(19)
C34 0.020(2) 0.021(2) 0.021(2) 0.0107(18) 0.0049(18) 0.0085(17)
C32 0.023(2) 0.019(2) 0.017(2) 0.0053(17) 0.0019(18) 0.0059(17)
C38 0.023(2) 0.020(2) 0.021(2) 0.0019(18) 0.0060(18) 0.0039(17)
C39 0.022(2) 0.021(2) 0.020(2) 0.0012(18) 0.0024(18) 0.0039(17)
C36 0.028(3) 0.023(2) 0.037(3) 0.011(2) 0.012(2) 0.0117(19)
C35 0.021(2) 0.016(2) 0.020(2) 0.0023(17) 0.0038(18) 0.0040(17)
C46 0.030(3) 0.023(2) 0.031(3) 0.000(2) 0.013(2) 0.0070(19)
C45 0.029(2) 0.021(2) 0.031(3) 0.003(2) 0.014(2) 0.0111(19)
C40 0.025(2) 0.024(2) 0.026(3) 0.0032(19) 0.0074(19) 0.0073(18)
C41 0.023(2) 0.037(3) 0.027(3) 0.003(2) 0.013(2) 0.004(2)
C30 0.021(2) 0.021(2) 0.019(2) 0.0032(18) 0.0027(18) 0.0093(17)
C37 0.024(2) 0.028(2) 0.040(3) 0.008(2) 0.016(2) 0.0125(19)
C29 0.021(2) 0.023(2) 0.026(3) 0.0017(19) 0.0030(19) 0.0081(18)
C15 0.032(3) 0.035(3) 0.023(3) 0.005(2) 0.004(2) 0.012(2)
C42 0.034(3) 0.028(2) 0.023(3) 0.006(2) 0.011(2) 0.005(2)
C19 0.029(3) 0.036(3) 0.023(2) 0.006(2) 0.012(2) 0.018(2)
C5 0.028(3) 0.025(2) 0.028(3) -0.005(2) 0.009(2) -0.0034(19)
C22 0.024(3) 0.043(3) 0.062(4) 0.002(3) 0.013(3) 0.013(2)
C52 0.027(3) 0.023(2) 0.032(3) 0.006(2) 0.009(2) 0.0093(19)
C50 0.038(3) 0.022(2) 0.029(3) 0.001(2) 0.001(2) 0.014(2)
C43 0.035(3) 0.026(2) 0.030(3) 0.005(2) 0.010(2) 0.010(2)
C48 0.040(3) 0.039(3) 0.032(3) 0.002(2) -0.006(2) 0.003(2)
C53 0.028(3) 0.034(3) 0.038(3) 0.006(2) 0.005(2) 0.013(2)
C2 0.028(3) 0.021(2) 0.030(3) -0.0003(19) 0.006(2) 0.0001(19)
C21 0.023(2) 0.034(3) 0.037(3) 0.009(2) 0.010(2) 0.014(2)
C9 0.035(3) 0.035(3) 0.029(3) 0.008(2) 0.010(2) 0.011(2)
C17 0.033(3) 0.032(3) 0.028(3) 0.001(2) 0.009(2) 0.006(2)
C16 0.024(2) 0.029(2) 0.030(3) 0.001(2) 0.012(2) 0.0013(19)
C20 0.024(3) 0.037(3) 0.042(3) 0.004(2) 0.014(2) 0.012(2)
C11 0.028(3) 0.041(3) 0.034(3) 0.009(2) 0.015(2) 0.012(2)
C44 0.069(4) 0.034(3) 0.033(3) 0.000(2) 0.021(3) 0.024(3)
C51 0.029(3) 0.037(3) 0.034(3) 0.004(2) 0.001(2) 0.018(2)
C14 0.023(2) 0.033(3) 0.032(3) 0.007(2) 0.007(2) 0.005(2)
C1 0.052(3) 0.025(2) 0.039(3) 0.001(2) 0.017(3) 0.008(2)
C27 0.039(3) 0.031(3) 0.031(3) -0.006(2) 0.011(2) 0.013(2)
C24 0.038(3) 0.028(2) 0.031(3) -0.006(2) 0.014(2) 0.012(2)
C8 0.044(3) 0.037(3) 0.055(4) 0.015(3) 0.030(3) 0.010(2)
C6 0.034(3) 0.050(3) 0.059(4) -0.012(3) 0.022(3) -0.010(3)
C23 0.052(3) 0.042(3) 0.025(3) -0.007(2) 0.004(2) 0.013(2)
C13 0.042(3) 0.050(3) 0.035(3) -0.002(3) -0.002(3) 0.026(3)
C28 0.072(4) 0.054(3) 0.049(4) 0.006(3) 0.021(3) 0.046(3)
C3 0.040(3) 0.038(3) 0.039(3) 0.007(2) -0.003(2) 0.001(2)
C4 0.069(4) 0.024(3) 0.032(3) 0.007(2) 0.010(3) 0.003(2)
C12 0.046(4) 0.058(4) 0.058(4) 0.020(3) 0.031(3) 0.024(3)
C25 0.058(4) 0.046(3) 0.048(4) -0.009(3) 0.027(3) 0.015(3)
C18 0.035(3) 0.052(3) 0.049(4) -0.011(3) 0.017(3) 0.019(3)
C10 0.043(3) 0.040(3) 0.051(3) 0.013(3) 0.033(3) 0.014(2)
C49 0.060(4) 0.051(3) 0.034(3) 0.005(3) 0.009(3) 0.038(3)
C26 0.068(4) 0.031(3) 0.041(3) -0.008(2) 0.008(3) 0.007(3)
Cl1 0.0513(9) 0.0737(10) 0.0548(10) 0.0190(8) 0.0106(7) 0.0150(8)
Cl2 0.0517(10) 0.0625(10) 0.0894(13) 0.0200(9) 0.0014(9) 0.0215(8)
C54 0.036(3) 0.071(4) 0.050(4) 0.014(3) 0.015(3) 0.017(3)

loop_
_atom_type_symbol
_atom_type_description
_atom_type_scat_dispersion_real
_atom_type_scat_dispersion_imag
_atom_type_scat_source
C C 0.0033 0.0016 'International Tables Vol C Tables 4.2.6.8 and 6.1.1.4'
H H 0.0000 0.0000 'International Tables Vol C Tables 4.2.6.8 and 6.1.1.4'
Cl Cl 0.1484 0.1585 'International Tables Vol C Tables 4.2.6.8 and 6.1.1.4'
Co Co 0.3494 0.9721 'International Tables Vol C Tables 4.2.6.8 and 6.1.1.4'
F F 0.0171 0.0103 'International Tables Vol C Tables 4.2.6.8 and 6.1.1.4'
Ho Ho -0.2175 4.6783 'International Tables Vol C Tables 4.2.6.8 and 6.1.1.4'
N N 0.0061 0.0033 'International Tables Vol C Tables 4.2.6.8 and 6.1.1.4'
O O 0.0106 0.0060 'International Tables Vol C Tables 4.2.6.8 and 6.1.1.4'

loop_
_geom_angle_atom_site_label_1
_geom_angle_atom_site_label_2
_geom_angle_atom_site_label_3
_geom_angle
O8 Ho1 O2 116.40(10)
O8 Ho1 O4 141.19(10)
O8 Ho1 O5 73.28(10)
O6 Ho1 O2 145.80(10)
O6 Ho1 O8 88.93(11)
O6 Ho1 O7 141.72(10)
O6 Ho1 O9 82.73(10)
O6 Ho1 O4 72.31(10)
O6 Ho1 O5 71.73(11)
O7 Ho1 O2 71.17(10)
O7 Ho1 O8 73.15(10)
O7 Ho1 O9 121.07(10)
O7 Ho1 O4 140.25(10)
O7 Ho1 O5 70.80(11)
O9 Ho1 O2 83.82(9)
O9 Ho1 O8 72.17(10)
O9 Ho1 O4 71.96(10)
O9 Ho1 O5 136.97(10)
O4 Ho1 O2 73.64(10)
O5 Ho1 O2 135.19(10)
O5 Ho1 O4 127.99(11)
O3 Ho1 O2 82.60(10)
O3 Ho1 O8 143.16(11)
O3 Ho1 O6 90.21(11)
O3 Ho1 O7 85.27(10)
O3 Ho1 O9 144.07(11)
O3 Ho1 O4 72.33(10)
O3 Ho1 O5 71.52(11)
O13 Co1 N6 97.65(12)
O13 Co1 N7 89.22(13)
O12 Co1 O13 172.69(13)
O12 Co1 O11 88.11(11)
O12 Co1 O14 86.96(12)
O12 Co1 N6 84.35(12)
O12 Co1 N7 98.09(13)
O11 Co1 O13 91.57(11)
O11 Co1 O14 87.52(12)
O11 Co1 N6 164.25(13)
O11 Co1 N7 90.67(13)
O14 Co1 O13 85.73(12)
O14 Co1 N6 105.82(12)
O14 Co1 N7 174.58(12)
N7 Co1 N6 76.77(13)
C50 O13 Co1 123.8(3)
N2 O2 Ho1 136.5(2)
C21 O8 Ho1 131.2(3)
C16 O6 Ho1 136.4(3)
C19 O7 Ho1 130.0(3)
N3 O9 Ho1 138.8(2)
C47 O12 Co1 125.5(3)
C45 O11 Co1 124.9(3)
C11 O4 Ho1 129.8(3)
C52 O14 Co1 124.9(3)
C14 O5 Ho1 134.6(3)
C9 O3 Ho1 133.2(3)
N6 N5 C34 122.4(3)
N6 N5 C36 111.0(4)
C36 N5 C34 126.5(3)
N5 N6 Co1 139.7(3)
C38 N6 Co1 114.7(3)
C38 N6 N5 105.2(3)
O2 N2 C7 126.2(3)
O2 N2 C5 120.3(3)
C7 N2 C5 113.3(3)
C39 N7 Co1 116.5(3)
C43 N7 Co1 126.0(3)
C43 N7 C39 117.5(4)
O1 N1 C7 125.7(3)
O1 N1 C2 121.3(3)
C7 N1 C2 112.5(4)
O10 N4 C29 125.5(4)
O10 N4 C27 122.2(3)
C29 N4 C27 111.9(4)
O9 N3 C29 127.1(3)
O9 N3 C24 119.6(3)
C29 N3 C24 113.1(3)
N2 C7 N1 108.8(3)
N2 C7 C32 125.6(4)
N1 C7 C32 125.6(4)
C34 C33 H33 120.6
C32 C33 H33 120.6
C32 C33 C34 118.8(4)
C32 C31 H31 119.9
C32 C31 C30 120.2(4)
C30 C31 H31 119.9
O12 C47 C46 127.9(4)
O12 C47 C48 114.4(4)
C46 C47 C48 117.5(4)
C33 C34 N5 117.2(4)
C35 C34 N5 120.6(3)
C35 C34 C33 122.2(4)
C33 C32 C7 120.7(4)
C31 C32 C7 119.3(4)
C31 C32 C33 119.9(4)
N6 C38 C39 118.1(4)
N6 C38 C37 111.4(4)
C37 C38 C39 130.5(4)
N7 C39 C38 113.8(4)
N7 C39 C40 122.8(4)
C40 C39 C38 123.4(4)
N5 C36 H36 126.2
N5 C36 C37 107.6(4)
C37 C36 H36 126.2
C34 C35 H35 121.1
C30 C35 C34 117.8(4)
C30 C35 H35 121.1
C47 C46 H46 118.6
C45 C46 C47 122.8(4)
C45 C46 H46 118.6
O11 C45 C46 128.9(4)
O11 C45 C44 112.0(4)
C46 C45 C44 119.1(4)
C39 C40 H40 120.6
C39 C40 C41 118.8(4)
C41 C40 H40 120.6
C40 C41 H41 120.4
C42 C41 C40 119.2(4)
C42 C41 H41 120.4
C31 C30 C29 117.5(4)
C35 C30 C31 120.7(4)
C35 C30 C29 121.5(4)
C38 C37 H37 127.6
C36 C37 C38 104.9(4)
C36 C37 H37 127.6
N4 C29 C30 126.1(4)
N3 C29 N4 108.4(4)
N3 C29 C30 125.4(4)
C16 C15 H15 119.7
C16 C15 C14 120.7(4)
C14 C15 H15 119.7
C41 C42 H42 120.7
C43 C42 C41 118.6(4)
C43 C42 H42 120.7
O7 C19 C20 128.9(4)
O7 C19 C18 113.3(4)
C20 C19 C18 117.8(4)
N2 C5 C2 101.3(3)
N2 C5 C6 108.4(4)
N2 C5 C4 106.1(4)
C6 C5 C2 115.6(4)
C6 C5 C4 110.5(4)
C4 C5 C2 113.9(4)
F18 C22 F17 105.2(4)
F18 C22 C21 110.9(4)
F16 C22 F18 108.9(5)
F16 C22 F17 106.5(5)
F16 C22 C21 114.4(4)
F17 C22 C21 110.5(4)
O14 C52 C53 114.5(4)
O14 C52 C51 127.5(4)
C51 C52 C53 118.0(4)
O13 C50 C51 129.1(4)
O13 C50 C49 113.5(4)
C51 C50 C49 117.5(4)
N7 C43 C42 123.0(4)
N7 C43 H43 118.5
C42 C43 H43 118.5
F23 C48 F24 106.4(5)
F23 C48 C47 113.2(4)
F24 C48 C47 111.9(4)
F22 C48 F23 108.5(5)
F22 C48 F24 107.1(4)
F22 C48 C47 109.5(5)
F28 C53 F30 107.3(4)
F28 C53 C52 114.0(4)
F30 C53 C52 111.0(4)
F29 C53 F28 106.9(4)
F29 C53 F30 106.9(4)
F29 C53 C52 110.4(4)
N1 C2 C5 101.5(3)
N1 C2 C1 108.5(4)
N1 C2 C3 105.7(3)
C1 C2 C5 115.5(4)
C1 C2 C3 110.0(4)
C3 C2 C5 114.6(4)
O8 C21 C22 113.9(4)
O8 C21 C20 128.3(4)
C20 C21 C22 117.8(4)
O3 C9 C8 113.5(4)
O3 C9 C10 127.1(4)
C10 C9 C8 119.4(5)
F12 C17 C16 110.9(4)
F11 C17 F12 107.7(4)
F11 C17 C16 113.8(4)
F10 C17 F12 106.8(4)
F10 C17 F11 108.1(4)
F10 C17 C16 109.3(4)
O6 C16 C15 126.8(5)
O6 C16 C17 112.9(4)
C15 C16 C17 120.2(4)
C19 C20 C21 120.1(4)
C19 C20 H20 120.0
C21 C20 H20 120.0
O4 C11 C12 114.9(4)
O4 C11 C10 127.3(5)
C10 C11 C12 117.7(4)
F21 C44 F20 105.7(4)
F21 C44 F19 107.6(5)
F21 C44 C45 114.9(4)
F20 C44 C45 110.6(4)
F19 C44 F20 106.6(5)
F19 C44 C45 111.0(4)
C52 C51 H51 119.4
C50 C51 C52 121.3(4)
C50 C51 H51 119.4
O5 C14 C15 127.1(4)
O5 C14 C13 113.6(4)
C15 C14 C13 119.3(4)
C2 C1 H1A 109.5
C2 C1 H1B 109.5
C2 C1 H1C 109.5
H1A C1 H1B 109.5
H1A C1 H1C 109.5
H1B C1 H1C 109.5
N4 C27 C24 101.1(3)
N4 C27 C28 106.5(4)
C28 C27 C24 113.7(4)
C26 C27 N4 109.7(4)
C26 C27 C24 115.5(4)
C26 C27 C28 109.6(4)
N3 C24 C27 100.1(4)
N3 C24 C23 106.1(4)
C27 C24 C23 113.3(4)
C25 C24 N3 109.5(4)
C25 C24 C27 116.8(4)
C25 C24 C23 110.0(4)
F3 C8 C9 110.2(4)
F1 C8 F3 106.0(4)
F1 C8 C9 111.6(4)
F2 C8 F3 108.8(4)
F2 C8 F1 106.4(5)
F2 C8 C9 113.5(5)
C5 C6 H6A 109.5
C5 C6 H6B 109.5
C5 C6 H6C 109.5
H6A C6 H6B 109.5
H6A C6 H6C 109.5
H6B C6 H6C 109.5
C24 C23 H23A 109.5
C24 C23 H23B 109.5
C24 C23 H23C 109.5
H23A C23 H23B 109.5
H23A C23 H23C 109.5
H23B C23 H23C 109.5
F8 C13 C14 112.9(5)
F9 C13 F8 106.2(4)
F9 C13 C14 110.6(4)
F7 C13 F8 107.6(5)
F7 C13 F9 107.5(5)
F7 C13 C14 111.7(4)
C27 C28 H28A 109.5
C27 C28 H28B 109.5
C27 C28 H28C 109.5
H28A C28 H28B 109.5
H28A C28 H28C 109.5
H28B C28 H28C 109.5
C2 C3 H3A 109.5
C2 C3 H3B 109.5
C2 C3 H3C 109.5
H3A C3 H3B 109.5
H3A C3 H3C 109.5
H3B C3 H3C 109.5
C5 C4 H4A 109.5
C5 C4 H4B 109.5
C5 C4 H4C 109.5
H4A C4 H4B 109.5
H4A C4 H4C 109.5
H4B C4 H4C 109.5
F5 C12 F6 105.2(5)
F5 C12 C11 112.0(5)
F6 C12 C11 112.2(5)
F4 C12 F5 107.9(6)
F4 C12 F6 107.1(5)
F4 C12 C11 112.1(5)
C24 C25 H25A 109.5
C24 C25 H25B 109.5
C24 C25 H25C 109.5
H25A C25 H25B 109.5
H25A C25 H25C 109.5
H25B C25 H25C 109.5
F15 C18 F13 107.7(5)
F15 C18 C19 113.0(4)
F13 C18 C19 110.1(4)
F14 C18 F15 108.1(5)
F14 C18 F13 107.0(4)
F14 C18 C19 110.6(4)
C9 C10 C11 121.7(5)
C9 C10 H10 119.2
C11 C10 H10 119.2
F27 C49 C50 111.0(4)
F25 C49 F27 106.0(5)
F25 C49 F26 107.0(5)
F25 C49 C50 111.5(5)
F26 C49 F27 106.5(5)
F26 C49 C50 114.4(5)
C27 C26 H26A 109.5
C27 C26 H26B 109.5
C27 C26 H26C 109.5
H26A C26 H26B 109.5
H26A C26 H26C 109.5
H26B C26 H26C 109.5
Cl1 C54 Cl2 112.8(3)
Cl1 C54 H54A 109.0
Cl1 C54 H54B 109.0
Cl2 C54 H54A 109.0
Cl2 C54 H54B 109.0
H54A C54 H54B 107.8

loop_
_geom_bond_atom_site_label_1
_geom_bond_atom_site_label_2
_geom_bond_distance
Ho1 O2 2.387(3)
Ho1 O8 2.348(3)
Ho1 O6 2.297(3)
Ho1 O7 2.323(3)
Ho1 O9 2.327(3)
Ho1 O4 2.385(3)
Ho1 O5 2.359(3)
Ho1 O3 2.295(3)
Co1 O13 2.074(3)
Co1 O12 2.064(3)
Co1 O11 2.059(3)
Co1 O14 2.064(3)
Co1 N6 2.139(3)
Co1 N7 2.123(4)
F12 C17 1.342(5)
F28 C53 1.333(5)
F30 C53 1.332(5)
F21 C44 1.325(5)
F29 C53 1.343(5)
F23 C48 1.305(6)
F20 C44 1.352(6)
F3 C8 1.341(6)
F11 C17 1.311(5)
F15 C18 1.329(6)
F27 C49 1.331(6)
F10 C17 1.331(5)
F13 C18 1.333(6)
F18 C22 1.320(6)
F24 C48 1.338(7)
F8 C13 1.328(6)
F19 C44 1.307(6)
F14 C18 1.307(6)
F16 C22 1.304(6)
F17 C22 1.322(6)
F9 C13 1.321(6)
F25 C49 1.320(7)
F1 C8 1.325(6)
F26 C49 1.323(7)
F5 C12 1.303(6)
F7 C13 1.295(6)
F2 C8 1.308(6)
F22 C48 1.309(6)
F6 C12 1.325(6)
F4 C12 1.266(7)
O13 C50 1.256(5)
O2 N2 1.295(4)
O8 C21 1.246(5)
O6 C16 1.258(5)
O7 C19 1.253(5)
O9 N3 1.304(4)
O12 C47 1.247(5)
O11 C45 1.260(5)
O4 C11 1.251(5)
O14 C52 1.233(5)
O1 N1 1.273(5)
O5 C14 1.239(5)
O3 C9 1.251(6)
O10 N4 1.261(5)
N5 N6 1.352(4)
N5 C34 1.429(6)
N5 C36 1.354(6)
N6 C38 1.326(6)
N2 C7 1.329(5)
N2 C5 1.505(5)
N7 C39 1.356(5)
N7 C43 1.338(5)
N1 C7 1.356(5)
N1 C2 1.501(5)
N4 C29 1.366(5)
N4 C27 1.500(6)
N3 C29 1.328(6)
N3 C24 1.516(5)
C7 C32 1.460(5)
C33 H33 0.9300
C33 C34 1.385(5)
C33 C32 1.386(6)
C31 H31 0.9300
C31 C32 1.379(6)
C31 C30 1.391(5)
C47 C46 1.397(6)
C47 C48 1.538(6)
C34 C35 1.387(6)
C38 C39 1.473(6)
C38 C37 1.397(6)
C39 C40 1.367(6)
C36 H36 0.9300
C36 C37 1.359(6)
C35 H35 0.9300
C35 C30 1.384(6)
C46 H46 0.9300
C46 C45 1.377(6)
C45 C44 1.519(6)
C40 H40 0.9300
C40 C41 1.378(6)
C41 H41 0.9300
C41 C42 1.387(6)
C30 C29 1.471(6)
C37 H37 0.9300
C15 H15 0.9300
C15 C16 1.383(6)
C15 C14 1.391(7)
C42 H42 0.9300
C42 C43 1.373(7)
C19 C20 1.383(6)
C19 C18 1.542(6)
C5 C2 1.554(6)
C5 C6 1.518(7)
C5 C4 1.527(7)
C22 C21 1.531(6)
C52 C53 1.527(7)
C52 C51 1.403(6)
C50 C51 1.379(7)
C50 C49 1.519(7)
C43 H43 0.9300
C2 C1 1.514(6)
C2 C3 1.533(6)
C21 C20 1.395(6)
C9 C8 1.521(7)
C9 C10 1.375(7)
C17 C16 1.527(7)
C20 H20 0.9300
C11 C12 1.534(7)
C11 C10 1.384(7)
C51 H51 0.9300
C14 C13 1.530(7)
C1 H1A 0.9600
C1 H1B 0.9600
C1 H1C 0.9600
C27 C24 1.558(7)
C27 C28 1.529(7)
C27 C26 1.516(6)
C24 C23 1.527(7)
C24 C25 1.498(7)
C6 H6A 0.9600
C6 H6B 0.9600
C6 H6C 0.9600
C23 H23A 0.9600
C23 H23B 0.9600
C23 H23C 0.9600
C28 H28A 0.9600
C28 H28B 0.9600
C28 H28C 0.9600
C3 H3A 0.9600
C3 H3B 0.9600
C3 H3C 0.9600
C4 H4A 0.9600
C4 H4B 0.9600
C4 H4C 0.9600
C25 H25A 0.9600
C25 H25B 0.9600
C25 H25C 0.9600
C10 H10 0.9300
C26 H26A 0.9600
C26 H26B 0.9600
C26 H26C 0.9600
Cl1 C54 1.741(6)
Cl2 C54 1.752(5)
C54 H54A 0.9700
C54 H54B 0.9700

loop_
_geom_torsion_atom_site_label_1
_geom_torsion_atom_site_label_2
_geom_torsion_atom_site_label_3
_geom_torsion_atom_site_label_4
_geom_torsion
Ho1 O2 N2 C7 -62.8(5)
Ho1 O2 N2 C5 112.0(4)
Ho1 O8 C21 C22 -162.8(3)
Ho1 O8 C21 C20 16.4(8)
Ho1 O6 C16 C15 13.4(7)
Ho1 O6 C16 C17 -164.3(3)
Ho1 O7 C19 C20 -27.3(7)
Ho1 O7 C19 C18 156.2(3)
Ho1 O9 N3 C29 68.6(6)
Ho1 O9 N3 C24 -105.5(4)
Ho1 O4 C11 C12 160.5(3)
Ho1 O4 C11 C10 -21.8(7)
Ho1 O5 C14 C15 -14.6(7)
Ho1 O5 C14 C13 167.4(3)
Ho1 O3 C9 C8 -159.4(3)
Ho1 O3 C9 C10 20.1(8)
Co1 O13 C50 C51 -13.7(7)
Co1 O13 C50 C49 167.9(3)
Co1 O12 C47 C46 -10.0(7)
Co1 O12 C47 C48 174.9(3)
Co1 O11 C45 C46 3.1(7)
Co1 O11 C45 C44 -177.4(3)
Co1 O14 C52 C53 -158.8(3)
Co1 O14 C52 C51 21.1(6)
Co1 N6 C38 C39 -4.6(5)
Co1 N6 C38 C37 174.7(3)
Co1 N7 C39 C38 -0.2(4)
Co1 N7 C39 C40 -179.8(3)
Co1 N7 C43 C42 178.9(3)
F12 C17 C16 O6 -49.5(5)
F12 C17 C16 C15 132.7(4)
F11 C17 C16 O6 -171.0(4)
F11 C17 C16 C15 11.2(6)
F10 C17 C16 O6 68.0(5)
F10 C17 C16 C15 -109.8(5)
F18 C22 C21 O8 -48.9(6)
F18 C22 C21 C20 131.8(5)
F16 C22 C21 O8 -172.5(5)
F16 C22 C21 C20 8.2(7)
F17 C22 C21 O8 67.4(6)
F17 C22 C21 C20 -111.9(5)
O13 C50 C51 C52 -6.1(8)
O13 C50 C49 F27 54.7(6)
O13 C50 C49 F25 -63.1(5)
O13 C50 C49 F26 175.2(5)
O2 N2 C7 N1 179.9(4)
O2 N2 C7 C32 1.2(7)
O2 N2 C5 C2 171.3(3)
O2 N2 C5 C6 49.1(5)
O2 N2 C5 C4 -69.6(5)
O8 C21 C20 C19 3.4(8)
O7 C19 C20 C21 2.3(8)
O7 C19 C18 F15 -177.6(5)
O7 C19 C18 F13 61.9(6)
O7 C19 C18 F14 -56.3(6)
O9 N3 C29 N4 178.1(3)
O9 N3 C29 C30 -5.8(7)
O9 N3 C24 C27 -165.7(3)
O9 N3 C24 C23 76.3(5)
O9 N3 C24 C25 -42.4(5)
O12 C47 C46 C45 -3.1(8)
O12 C47 C48 F23 -29.6(6)
O12 C47 C48 F24 -149.9(4)
O12 C47 C48 F22 91.6(5)
O11 C45 C44 F21 -171.8(4)
O11 C45 C44 F20 68.7(5)
O11 C45 C44 F19 -49.4(6)
O4 C11 C12 F5 -31.3(7)
O4 C11 C12 F6 -149.3(5)
O4 C11 C12 F4 90.2(6)
O4 C11 C10 C9 -2.7(8)
O14 C52 C53 F28 -176.1(4)
O14 C52 C53 F30 -54.9(5)
O14 C52 C53 F29 63.5(5)
O14 C52 C51 C50 2.2(7)
O1 N1 C7 N2 179.1(4)
O1 N1 C7 C32 -2.2(7)
O1 N1 C2 C5 172.8(4)
O1 N1 C2 C1 50.7(5)
O1 N1 C2 C3 -67.3(5)
O5 C14 C13 F8 -163.6(4)
O5 C14 C13 F9 77.5(5)
O5 C14 C13 F7 -42.3(7)
O3 C9 C8 F3 -61.5(6)
O3 C9 C8 F1 55.9(6)
O3 C9 C8 F2 176.2(5)
O3 C9 C10 C11 4.6(9)
O10 N4 C29 N3 178.4(4)
O10 N4 C29 C30 2.3(7)
O10 N4 C27 C24 -166.7(4)
O10 N4 C27 C28 74.3(5)
O10 N4 C27 C26 -44.3(6)
N5 N6 C38 C39 -178.6(3)
N5 N6 C38 C37 0.7(4)
N5 C34 C35 C30 179.8(4)
N5 C36 C37 C38 0.2(5)
N6 N5 C34 C33 124.9(4)
N6 N5 C34 C35 -56.9(5)
N6 N5 C36 C37 0.2(5)
N6 C38 C39 N7 3.3(5)
N6 C38 C39 C40 -177.1(4)
N6 C38 C37 C36 -0.6(5)
N2 C7 C32 C33 152.2(4)
N2 C7 C32 C31 -27.4(6)
N2 C5 C2 N1 15.2(4)
N2 C5 C2 C1 132.3(4)
N2 C5 C2 C3 -98.2(4)
N7 C39 C40 C41 0.9(6)
N1 C7 C32 C33 -26.3(6)
N1 C7 C32 C31 154.1(4)
N4 C27 C24 N3 -21.8(4)
N4 C27 C24 C23 90.7(4)
N4 C27 C24 C25 -139.9(4)
C7 N2 C5 C2 -13.3(5)
C7 N2 C5 C6 -135.4(4)
C7 N2 C5 C4 105.9(4)
C7 N1 C2 C5 -14.4(5)
C7 N1 C2 C1 -136.5(4)
C7 N1 C2 C3 105.5(4)
C33 C34 C35 C30 -2.1(6)
C31 C30 C29 N4 -158.1(4)
C31 C30 C29 N3 26.4(6)
C47 C46 C45 O11 7.0(8)
C47 C46 C45 C44 -172.5(5)
C34 N5 N6 Co1 11.6(6)
C34 N5 N6 C38 -176.9(3)
C34 N5 C36 C37 176.3(4)
C34 C33 C32 C7 -179.1(4)
C34 C33 C32 C31 0.5(6)
C34 C35 C30 C31 -2.7(6)
C34 C35 C30 C29 170.9(4)
C32 C33 C34 N5 -178.6(3)
C32 C33 C34 C35 3.2(6)
C32 C31 C30 C35 6.3(6)
C32 C31 C30 C29 -167.5(4)
C38 C39 C40 C41 -178.7(4)
C39 N7 C43 C42 -2.1(6)
C39 C38 C37 C36 178.6(4)
C39 C40 C41 C42 -1.8(6)
C36 N5 N6 Co1 -172.0(3)
C36 N5 N6 C38 -0.6(4)
C36 N5 C34 C33 -50.8(6)
C36 N5 C34 C35 127.4(4)
C35 C30 C29 N4 28.1(6)
C35 C30 C29 N3 -147.4(4)
C46 C47 C48 F23 154.7(5)
C46 C47 C48 F24 34.4(6)
C46 C47 C48 F22 -84.1(6)
C46 C45 C44 F21 7.7(7)
C46 C45 C44 F20 -111.8(5)
C46 C45 C44 F19 130.1(5)
C40 C41 C42 C43 0.9(6)
C41 C42 C43 N7 1.1(7)
C30 C31 C32 C7 174.4(4)
C30 C31 C32 C33 -5.1(6)
C37 C38 C39 N7 -175.9(4)
C37 C38 C39 C40 3.8(7)
C29 N4 C27 C24 20.4(5)
C29 N4 C27 C28 -98.6(4)
C29 N4 C27 C26 142.9(4)
C29 N3 C24 C27 19.4(5)
C29 N3 C24 C23 -98.6(4)
C29 N3 C24 C25 142.7(4)
C15 C14 C13 F8 18.2(7)
C15 C14 C13 F9 -100.7(5)
C15 C14 C13 F7 139.6(5)
C5 N2 C7 N1 4.8(5)
C5 N2 C7 C32 -173.9(4)
C22 C21 C20 C19 -177.5(4)
C43 N7 C39 C38 -179.3(3)
C43 N7 C39 C40 1.0(6)
C48 C47 C46 C45 171.9(4)
C53 C52 C51 C50 -178.0(4)
C2 N1 C7 N2 6.7(5)
C2 N1 C7 C32 -174.6(4)
C16 C15 C14 O5 2.2(8)
C16 C15 C14 C13 -180.0(4)
C20 C19 C18 F15 5.5(7)
C20 C19 C18 F13 -115.1(5)
C20 C19 C18 F14 126.8(5)
C51 C52 C53 F28 4.0(6)
C51 C52 C53 F30 125.3(4)
C51 C52 C53 F29 -116.3(4)
C51 C50 C49 F27 -123.8(5)
C51 C50 C49 F25 118.3(5)
C51 C50 C49 F26 -3.3(7)
C14 C15 C16 O6 -1.2(7)
C14 C15 C16 C17 176.3(4)
C27 N4 C29 N3 -9.0(5)
C27 N4 C29 C30 174.9(4)
C24 N3 C29 N4 -7.5(5)
C24 N3 C29 C30 168.7(4)
C8 C9 C10 C11 -175.9(5)
C6 C5 C2 N1 132.1(4)
C6 C5 C2 C1 -110.7(5)
C6 C5 C2 C3 18.8(5)
C28 C27 C24 N3 91.9(4)
C28 C27 C24 C23 -155.5(4)
C28 C27 C24 C25 -26.1(6)
C4 C5 C2 N1 -98.3(4)
C4 C5 C2 C1 18.9(6)
C4 C5 C2 C3 148.4(4)
C12 C11 C10 C9 174.9(5)
C18 C19 C20 C21 178.7(5)
C10 C9 C8 F3 118.9(5)
C10 C9 C8 F1 -123.6(5)
C10 C9 C8 F2 -3.4(7)
C10 C11 C12 F5 150.8(5)
C10 C11 C12 F6 32.8(7)
C10 C11 C12 F4 -87.8(7)
C49 C50 C51 C52 172.2(4)
C26 C27 C24 N3 -140.1(4)
C26 C27 C24 C23 -27.6(6)
C26 C27 C24 C25 101.8(5)
